data_2013993
loop_
_publ_author_name
'A. van der Lee'
'M. Barboiu'

_publ_section_title
;A two-dimensional network of <i>R</i>_<b>2</b>^<b>2</b>(16) and
 <i>R</i>_<b>4</b>^<b>2</b>(8) rings in
 <i>trans</i>-bis(4-aminopyridine-\k<i>N</i>^1^)bis(benzoato-\k^2^<i>O</i>,<i>O</i>')copper(II)
 benzene 0.75-solvate
;
_journal_issue 4
_journal_name_full 'Acta Crystallographica Section C'
_journal_page_first m156
_journal_page_last m158
_journal_paper_doi 10.1107/S0108270104003749
_journal_volume 60
_journal_year 2004
_chemical_formula_iupac '[Cu (C7 H5 O2)2 (C5 H6 N2)2], 0.75C6 H6'
_chemical_formula_moiety 'C24 H22 Cu1 N4 O4, 0.75C6 H5'
_chemical_formula_sum 'C28.5 H26.5 Cu N4 O4'
_chemical_formula_weight 552.59
_chemical_name_systematic ?
_space_group_IT_number 15
_symmetry_cell_setting monoclinic
_symmetry_space_group_name_Hall '-C 2yc'
_symmetry_space_group_name_H-M 'C 1 2/c 1'
_atom_sites_solution_hydrogens geom
_atom_sites_solution_primary direct
_cell_angle_alpha 90
_cell_angle_beta 98.773(9)
_cell_angle_gamma 90
_cell_formula_units_Z 4
_cell_length_a 15.0100(10)
_cell_length_b 9.0360(8)
_cell_length_c 20.450(2)
_cell_measurement_reflns_used 2367
_cell_measurement_temperature 173
_cell_measurement_theta_max 21.56
_cell_measurement_theta_min 4.31
_cell_volume 2741.2(4)
_computing_cell_refinement 'CrysAlisRED (Oxford Diffraction, 2002)'
_computing_data_collection 'CrysAlisCCD (Oxford Diffraction, 2002)'
_computing_data_reduction CrysAlisRED
_computing_molecular_graphics 'PLATON (Spek, 1990)'
_computing_publication_material 'PLATON (Spek, 1990)'
_computing_structure_refinement 'CRYSTALS (Watkin et al, 2001)'
_computing_structure_solution 'SIR92 (Altomare et al, 1994)'
_diffrn_ambient_temperature 173
_diffrn_detector_area_resol_mean 17
_diffrn_measured_fraction_theta_full 0.998
_diffrn_measured_fraction_theta_max 0.931
_diffrn_measurement_device_type 'Xcalibur CCD'
_diffrn_measurement_method 'area detector'
_diffrn_radiation_monochromator graphite
_diffrn_radiation_type 'Mo K\a'
_diffrn_radiation_wavelength 0.71073
_diffrn_reflns_av_R_equivalents 0.08
_diffrn_reflns_limit_h_max 22
_diffrn_reflns_limit_h_min -22
_diffrn_reflns_limit_k_max 12
_diffrn_reflns_limit_k_min -13
_diffrn_reflns_limit_l_max 30
_diffrn_reflns_limit_l_min -29
_diffrn_reflns_number 50463
_diffrn_reflns_theta_full 30.336
_diffrn_reflns_theta_max 32.272
_diffrn_reflns_theta_min 2.899
_diffrn_standards_decay_% 0.00
_diffrn_standards_interval_time 30
_diffrn_standards_number '4 frames'
_exptl_absorpt_coefficient_mu 0.837
_exptl_absorpt_correction_T_max 0.950
_exptl_absorpt_correction_T_min 0.910
_exptl_absorpt_correction_type gaussian
_exptl_absorpt_process_details
;
Schwarzenbach & Flack (1991)
;
_exptl_crystal_colour ' translucent pale blue'
_exptl_crystal_density_diffrn 1.339
_exptl_crystal_density_method 'not measured'
_exptl_crystal_description ' prism '
_exptl_crystal_F_000 1146
_exptl_crystal_size_max 0.20
_exptl_crystal_size_mid 0.08
_exptl_crystal_size_min 0.05
_refine_diff_density_max 0.51
_refine_diff_density_min -0.61
_refine_ls_extinction_method None
_refine_ls_goodness_of_fit_ref 0.9487
_refine_ls_hydrogen_treatment constr
_refine_ls_matrix_type full
_refine_ls_number_parameters 161
_refine_ls_number_reflns 1725
_refine_ls_number_restraints 17
_refine_ls_R_factor_all 0.1386
_refine_ls_R_factor_gt 0.0554
_refine_ls_shift/su_max 0.006
_refine_ls_structure_factor_coef Fsqd
_refine_ls_weighting_details
;
 %Tp=P(6)*max(F$_o^2$,0) + (1-P(6))F$_c^2$.
 \hfill\break
 Method = SHELXL 97 (Sheldrick, 1997).
 \hfill\hbreak
 W = 1.0 / [$\sigma ^2(F^*)+(P(1)p)^2+P(2)p+P(4)+P(5)\sin(\theta)$].
 \hfill\break
 The P(1)-P(5) are
 0.0859, 0.00, 0.00, 0.00, 0.00, and 0.333 respectively.
;
_refine_ls_weighting_scheme calc
_refine_ls_wR_factor_all 0.1679
_refine_ls_wR_factor_gt 0.1390
_refine_ls_wR_factor_ref 0.1390
_reflns_number_gt 1725
_reflns_number_total 4535
_reflns_threshold_expression I>2u(I)
_cod_data_source_file gd1293.cif
_cod_data_source_block I
_cod_depositor_comments
;
The following automatic conversions were performed:

'_exptl_absorpt_correction_type' value 'Gaussian' changed to
'gaussian' according to
/home/saulius/struct/CIF-dictionaries/cif_core.dic dictionary named
'cif_core.dic' version 2.4.1 from 2010-06-29.

Automatic conversion script
Id: cif_fix_values 1715 2011-07-08 13:25:40Z adriana 
;
_cod_original_sg_symbol_H-M 'C 2/c'
_cod_original_formula_sum 'C28.5 H26.5 Cu1 N4 O4'
_cod_database_code 2013993

loop_
_symmetry_equiv_pos_as_xyz
x,y,z
-x,y,1/2-z
-x,-y,-z
x,-y,1/2+z
1/2+x,1/2+y,z
1/2-x,1/2+y,1/2-z
1/2-x,1/2-y,-z
1/2+x,1/2-y,1/2+z

loop_
_atom_site_label
_atom_site_fract_x
_atom_site_fract_y
_atom_site_fract_z
_atom_site_U_iso_or_equiv
_atom_site_adp_type
_atom_site_refinement_flags
_atom_site_occupancy
_atom_site_type_symbol
Cu1 0.0000 0.0000 0.5000 0.0329 Uani S 1.0000 Cu
N2 -0.0622(3) -0.1926(5) 0.4992(2) 0.0327 Uani . 1.0000 N
C3 -0.1170(4) -0.2247(6) 0.5437(3) 0.0451 Uani . 1.0000 C
C4 -0.1617(4) -0.3556(6) 0.5451(3) 0.0500 Uani . 1.0000 C
C5 -0.1509(4) -0.4654(6) 0.4993(3) 0.0404 Uani . 1.0000 C
N6 -0.1920(4) -0.5982(5) 0.4998(3) 0.0674 Uani . 1.0000 N
C7 -0.0931(4) -0.4328(6) 0.4538(3) 0.0371 Uani . 1.0000 C
C8 -0.0531(4) -0.2978(6) 0.4547(3) 0.0339 Uani . 1.0000 C
O9 0.0323(2) -0.0093(4) 0.59658(15) 0.0328 Uani . 1.0000 O
C10 0.1081(4) -0.0739(6) 0.6100(3) 0.0345 Uani . 1.0000 C
O11 0.1492(3) -0.1286(4) 0.56737(19) 0.0459 Uani . 1.0000 O
C12 0.1479(4) -0.0795(7) 0.6811(3) 0.0382 Uani . 1.0000 C
C13 0.2260(6) -0.1492(12) 0.7029(4) 0.1050 Uani . 1.0000 C
C14 0.2638(7) -0.1490(14) 0.7705(4) 0.1318 Uani . 1.0000 C
C15 0.2209(5) -0.0858(11) 0.8146(3) 0.0791 Uani . 1.0000 C
C16 0.1458(5) -0.0094(12) 0.7949(3) 0.0839 Uani . 1.0000 C
C17 0.1085(4) -0.0035(9) 0.7279(3) 0.0627 Uani . 1.0000 C
H26 -0.1112 -0.1552 0.5859 0.0500 Uiso R 1.0000 H
H27 -0.2034 -0.3770 0.5789 0.0500 Uiso R 1.0000 H
H30 -0.2310 -0.6185 0.5321 0.0500 Uiso R 1.0000 H
H29 -0.0140 -0.2678 0.4157 0.0500 Uiso R 1.0000 H
H28 -0.0866 -0.5072 0.4158 0.0500 Uiso R 1.0000 H
C18 0.4804(3) 0.1525(13) 0.21740(19) 0.130(3) Uiso D 0.7500 C
C19 0.4601(4) 0.0226(12) 0.1854(2) 0.130(3) Uiso D 0.7500 C
C20 0.4802(4) -0.1104(13) 0.2183(2) 0.130(3) Uiso D 0.7500 C
H32 0.4660 0.2498 0.19346 0.0500 Uiso R 0.7500 H
H34 0.4644 -0.2066 0.1946 0.0500 Uiso R 0.7500 H
H33 0.4293 0.0228 0.1379 0.0500 Uiso R 0.7500 H
H25 0.2572 -0.2036 0.6702 0.0500 Uiso R 1.0000 H
H24 0.3235 -0.1972 0.7848 0.0500 Uiso R 1.0000 H
H23 0.2446 -0.0964 0.8628 0.0500 Uiso R 1.0000 H
H22 0.1163 0.0451 0.8284 0.0500 Uiso R 1.0000 H
H21 0.0531 0.0567 0.7136 0.0500 Uiso R 1.0000 H
H31 -0.1815 -0.6737 0.4681 0.0500 Uiso R 1.0000 H

loop_
_atom_site_aniso_label
_atom_site_aniso_U_11
_atom_site_aniso_U_22
_atom_site_aniso_U_33
_atom_site_aniso_U_12
_atom_site_aniso_U_13
_atom_site_aniso_U_23
Cu1 0.0401(6) 0.0329(5) 0.0273(4) -0.0136(6) 0.0098(4) -0.0047(6)
N2 0.039(3) 0.034(2) 0.026(2) -0.010(2) 0.008(2) -0.0031(19)
C3 0.057(4) 0.042(3) 0.043(3) -0.018(3) 0.027(3) -0.013(3)
C4 0.059(4) 0.040(3) 0.060(4) -0.017(3) 0.035(3) -0.012(3)
C5 0.043(3) 0.029(4) 0.053(3) -0.013(2) 0.018(3) -0.010(2)
N6 0.080(4) 0.037(3) 0.100(5) -0.033(3) 0.060(4) -0.029(3)
C7 0.036(3) 0.032(3) 0.045(3) -0.011(3) 0.012(3) -0.013(3)
C8 0.034(3) 0.037(3) 0.032(3) -0.008(3) 0.007(2) -0.005(2)
O9 0.036(2) 0.0370(19) 0.0265(16) -0.010(2) 0.0089(14) -0.007(2)
C10 0.042(3) 0.023(3) 0.041(3) -0.013(3) 0.013(3) 0.000(3)
O11 0.056(3) 0.041(2) 0.046(2) -0.002(2) 0.025(2) -0.008(2)
C12 0.032(3) 0.046(4) 0.038(3) 0.002(3) 0.013(3) 0.005(3)
C13 0.102(7) 0.156(9) 0.063(5) 0.081(7) 0.032(5) 0.016(6)
C14 0.092(7) 0.237(14) 0.066(6) 0.098(9) 0.010(6) 0.042(7)
C15 0.047(4) 0.150(8) 0.038(4) 0.011(5) 0.001(3) 0.028(5)
C16 0.072(5) 0.148(8) 0.031(3) 0.021(7) 0.005(3) -0.003(5)
C17 0.053(4) 0.099(5) 0.036(3) 0.028(5) 0.005(3) 0.008(5)

loop_
_atom_type_symbol
_atom_type_scat_dispersion_real
_atom_type_scat_dispersion_imag
_atom_type_scat_source
'C   ' 0.0033 0.0016 International_Tables_Vol_IV_Table_2.2B
'N   ' 0.0061 0.0033 International_Tables_Vol_IV_Table_2.2B
'H   ' 0.0000 0.0000 International_Tables_Vol_IV_Table_2.2B
'Cu  ' 0.2630 1.2660 International_Tables_Vol_IV_Table_2.2B
'Cl  ' 0.1484 0.1585 International_Tables_Vol_IV_Table_2.2B
'O   ' 0.0106 0.0060 International_Tables_Vol_IV_Table_2.2B

loop_
_geom_angle_atom_site_label_1
_geom_angle_atom_site_label_2
_geom_angle_atom_site_label_3
_geom_angle_site_symmetry_1
_geom_angle_site_symmetry_3
_geom_angle
_geom_angle_publ_flag
O9 Cu1 O11 . . 53.91(13) no
O9 Cu1 N2 . . 90.83(16) no
O9 Cu1 O9 . 3_556 180.00 no
O9 Cu1 O11 . 3_556 126.09(13) no
O9 Cu1 N2 . 3_556 89.17(16) no
O11 Cu1 N2 . . 88.81(15) no
O9 Cu1 O11 3_556 . 126.09(13) no
O11 Cu1 O11 . 3_556 180.00 no
O11 Cu1 N2 . 3_556 91.19(15) no
O9 Cu1 N2 3_556 . 89.17(16) no
O11 Cu1 N2 3_556 . 91.19(15) no
N2 Cu1 N2 . 3_556 180.00 no
O9 Cu1 O11 3_556 3_556 53.91(13) no
O9 Cu1 N2 3_556 3_556 90.83(16) no
O11 Cu1 N2 3_556 3_556 88.81(15) no
Cu1 O9 C10 . . 108.2(3) no
Cu1 O11 C10 . . 74.1(3) no
Cu1 N2 C3 . . 121.4(4) no
Cu1 N2 C8 . . 122.4(4) no
C3 N2 C8 . . 116.3(5) no
C5 N6 H30 . . 119.99 no
C5 N6 H31 . . 119.93 no
H30 N6 H31 . . 120.07 no
N2 C3 C4 . . 123.7(5) no
C3 C4 C5 . . 119.8(6) no
N6 C5 C4 . . 121.9(6) no
C4 C5 C7 . . 116.5(5) no
N6 C5 C7 . . 121.6(5) no
C5 C7 C8 . . 119.9(5) no
N2 C8 C7 . . 123.8(6) no
O9 C10 O11 . . 123.7(5) no
O9 C10 C12 . . 116.1(5) no
O11 C10 C12 . . 120.2(5) no
C10 C12 C13 . . 122.7(6) no
C10 C12 C17 . . 120.7(5) no
C13 C12 C17 . . 116.5(6) no
C12 C13 C14 . . 121.6(8) no
C13 C14 C15 . . 120.4(9) no
C14 C15 C16 . . 119.9(7) no
C15 C16 C17 . . 120.7(7) no
C12 C17 C16 . . 120.6(7) no
N2 C3 H26 . . 116.06 no
C4 C3 H26 . . 118.48 no
C3 C4 H27 . . 122.30 no
C5 C4 H27 . . 117.91 no
C5 C7 H28 . . 119.89 no
C8 C7 H28 . . 119.83 no
N2 C8 H29 . . 116.22 no
C7 C8 H29 . . 119.85 no
C12 C13 H25 . . 118.74 no
C14 C13 H25 . . 119.68 no
C13 C14 H24 . . 119.64 no
C15 C14 H24 . . 119.96 no
C14 C15 H23 . . 119.75 no
C16 C15 H23 . . 120.37 no
C15 C16 H22 . . 119.41 no
C17 C16 H22 . . 119.93 no
C12 C17 H21 . . 119.52 no
C16 C17 H21 . . 119.86 no
C18 C18 C19 2_655 . 120.0(9) no
C18 C19 C20 . . 120.0(5) no
C19 C20 C20 . 2_655 120.0(10) no
C19 C18 H32 . . 120.15 no
C18 C18 H32 2_655 . 119.83 no
C18 C19 H33 . . 119.92 no
C20 C19 H33 . . 120.10 no
C19 C20 H34 . . 119.80 no
C20 C20 H34 2_655 . 120.19 no

loop_
_geom_bond_atom_site_label_1
_geom_bond_atom_site_label_2
_geom_bond_site_symmetry_1
_geom_bond_site_symmetry_2
_geom_bond_distance
_geom_bond_publ_flag
Cu1 O9 . . 1.962(3) yes
Cu1 O11 . . 2.706(4) yes
Cu1 N2 . . 1.974(5) yes
Cu1 O9 . 3_556 1.962(3) yes
Cu1 O11 . 3_556 2.706(4) yes
Cu1 N2 . 3_556 1.974(5) yes
O9 C10 . . 1.271(7) yes
O11 C10 . . 1.245(7) yes
N2 C3 . . 1.348(7) no
N2 C8 . . 1.337(7) no
N6 C5 . . 1.350(7) no
N6 H30 . . 0.96 no
N6 H31 . . 0.97 no
C3 C4 . . 1.362(8) no
C4 C5 . . 1.391(8) no
C5 C7 . . 1.397(9) no
C7 C8 . . 1.359(8) no
C10 C12 . . 1.486(9) no
C12 C17 . . 1.382(9) no
C12 C13 . . 1.345(11) no
C13 C14 . . 1.412(12) no
C14 C15 . . 1.316(12) no
C15 C16 . . 1.331(12) no
C16 C17 . . 1.400(9) no
C3 H26 . . 1.06 no
C4 H27 . . 1.02 no
C7 H28 . . 1.04 no
C8 H29 . . 1.09 no
C13 H25 . . 1.00 no
C14 H24 . . 1.00 no
C15 H23 . . 1.00 no
C16 H22 . . 1.00 no
C17 H21 . . 1.00 no
C18 C19 . . 1.356(14) no
C18 C18 . 2_655 1.373(6) no
C19 C20 . . 1.388(14) no
C20 C20 . 2_655 1.341(6) no
C18 H32 . . 1.01 no
C19 H33 . . 1.01 no
C20 H34 . . 1.01 no

loop_
_geom_hbond_atom_site_label_D
_geom_hbond_atom_site_label_H
_geom_hbond_atom_site_label_A
_geom_hbond_site_symmetry_A
_geom_hbond_distance_DH
_geom_hbond_distance_HA
_geom_hbond_distance_DA
_geom_hbond_angle_DHA
_geom_hbond_publ_flag
N6 H30 O11 5_445 0.96 2.04 2.945(7) 156 yes
N6 H31 O11 3_546 0.97 2.01 2.943(6) 159 yes
C3 H26 O9 . 1.06 2.51 3.040(7) 110 yes
C8 H29 O9 3_556 1.09 2.53 3.000(7) 105 yes

loop_
_geom_torsion_atom_site_label_1
_geom_torsion_atom_site_label_2
_geom_torsion_atom_site_label_3
_geom_torsion_atom_site_label_4
_geom_torsion_site_symmetry_1
_geom_torsion_site_symmetry_3
_geom_torsion_site_symmetry_4
_geom_torsion
_geom_torsion_publ_flag
O11 Cu1 O9 C10 . . . 2.0(3) no
N2 Cu1 O9 C10 . . . 89.9(4) no
O11 Cu1 O9 C10 3_556 . . -178.0(3) no
N2 Cu1 O9 C10 3_556 . . -90.1(4) no
O9 Cu1 O11 C10 . . . -2.0(3) no
N2 Cu1 O11 C10 . . . -93.9(3) no
O9 Cu1 O11 C10 3_556 . . 178.0(3) no
N2 Cu1 O11 C10 3_556 . . 86.1(3) no
O9 Cu1 N2 C3 . . . 44.0(4) no
O9 Cu1 N2 C8 . . . -136.4(4) no
O11 Cu1 N2 C3 . . . 97.9(4) no
O11 Cu1 N2 C8 . . . -82.5(4) no
O9 Cu1 N2 C3 3_556 . . -136.0(4) no
O9 Cu1 N2 C8 3_556 . . 43.6(4) no
O11 Cu1 N2 C3 3_556 . . -82.1(4) no
O11 Cu1 N2 C8 3_556 . . 97.5(4) no
Cu1 O9 C10 O11 . . . -4.3(7) no
Cu1 O9 C10 C12 . . . 174.7(4) no
Cu1 O11 C10 O9 . . . 3.1(5) no
Cu1 O11 C10 C12 . . . -175.9(6) no
C8 N2 C3 C4 . . . 0.1(8) no
Cu1 N2 C8 C7 . . . 178.3(5) no
Cu1 N2 C3 C4 . . . 179.7(5) no
C3 N2 C8 C7 . . . -2.1(8) no
N2 C3 C4 C5 . . . 0.8(9) no
C3 C4 C5 N6 . . . 178.3(6) no
C3 C4 C5 C7 . . . 0.1(9) no
C4 C5 C7 C8 . . . -2.0(9) no
N6 C5 C7 C8 . . . 179.9(6) no
C5 C7 C8 N2 . . . 3.1(9) no
O9 C10 C12 C13 . . . 177.4(7) no
O9 C10 C12 C17 . . . -7.1(9) no
O11 C10 C12 C13 . . . -3.7(10) no
O11 C10 C12 C17 . . . 171.9(6) no
C17 C12 C13 C14 . . . 2.3(13) no
C10 C12 C17 C16 . . . 179.7(7) no
C13 C12 C17 C16 . . . -4.5(11) no
C10 C12 C13 C14 . . . 178.0(8) no
C12 C13 C14 C15 . . . 3.2(17) no
C13 C14 C15 C16 . . . -6.5(17) no
C14 C15 C16 C17 . . . 4.2(15) no
C15 C16 C17 C12 . . . 1.4(13) no
C18 C18 C19 C20 2_655 . . -1.0(8) no
C19 C18 C18 C19 . 2_655 2_655 1.5(7) no
C18 C19 C20 C20 . . 2_655 -0.1(9) no
C19 C20 C20 C19 . 2_655 2_655 0.6(9) no
